data_7036289
loop_
_publ_author_name
'Cheisson, Thibault'
'Auffrant, Audrey'

_publ_section_title
;
 Palladium(ii) complexes featuring a mixed
 phosphine-pyridine-iminophosphorane pincer ligand: synthesis and
 reactivity.
;
_journal_issue 5
_journal_name_full 'Dalton transactions (Cambridge, England : 2003)'
_journal_page_first 2069
_journal_page_last 2078
_journal_paper_doi 10.1039/c5dt02789f
_journal_volume 45
_journal_year 2016
_chemical_formula_moiety 'C42 H37 N3 P2 Pd, 2(B F4)'
_chemical_formula_sum 'C42 H37 B2 F8 N3 P2 Pd'
_chemical_formula_weight 925.70
_space_group_crystal_system orthorhombic
_space_group_IT_number 61
_space_group_name_Hall '-P 2ac 2ab'
_space_group_name_H-M_alt 'P b c a'
_symmetry_space_group_name_Hall '-P 2ac 2ab'
_symmetry_space_group_name_H-M 'P b c a'
_atom_sites_solution_hydrogens geom
_audit_creation_method SHELXL-2014/7
_audit_update_record
;
2015-07-22 deposited with the CCDC.
2015-08-25 downloaded from the CCDC.
;
_cell_angle_alpha 90
_cell_angle_beta 90
_cell_angle_gamma 90
_cell_formula_units_Z 8
_cell_length_a 12.601(1)
_cell_length_b 16.725(1)
_cell_length_c 41.916(1)
_cell_measurement_reflns_used 9852
_cell_measurement_temperature 150.0(1)
_cell_measurement_theta_max 27.485
_cell_measurement_theta_min 0.998
_cell_volume 8833.9(9)
_computing_cell_refinement 'DENZO (Otwinowski & Minor, 1997) & COLLECT'
_computing_data_collection 'COLLECT (Hooft, R.W.W., 1998)'
_computing_data_reduction 'DENZO & COLLECT'
_computing_molecular_graphics 'PLATON (Spek, 2009)'
_computing_structure_refinement 'SHELXL-2014/7 (Sheldrick, 2014)'
_computing_structure_solution 'SIR97 (Altomare et al., 1999)'
_diffrn_ambient_temperature 150.0(1)
_diffrn_measured_fraction_theta_full 0.978
_diffrn_measured_fraction_theta_max 0.978
_diffrn_measurement_device_type 'Kappa APEX II'
_diffrn_measurement_method 'phi and omega scans'
_diffrn_radiation_type MoK\a
_diffrn_radiation_wavelength 0.71069
_diffrn_reflns_av_R_equivalents 0.0386
_diffrn_reflns_av_unetI/netI 0.0220
_diffrn_reflns_laue_measured_fraction_full 0.978
_diffrn_reflns_laue_measured_fraction_max 0.978
_diffrn_reflns_limit_h_max 11
_diffrn_reflns_limit_h_min -14
_diffrn_reflns_limit_k_max 19
_diffrn_reflns_limit_k_min -19
_diffrn_reflns_limit_l_max 49
_diffrn_reflns_limit_l_min -44
_diffrn_reflns_number 42918
_diffrn_reflns_point_group_measured_fraction_full 0.978
_diffrn_reflns_point_group_measured_fraction_max 0.978
_diffrn_reflns_theta_full 25.024
_diffrn_reflns_theta_max 25.024
_diffrn_reflns_theta_min 2.806
_exptl_absorpt_coefficient_mu 0.559
_exptl_absorpt_correction_T_max 1.1096
_exptl_absorpt_correction_T_min 0.927743
_exptl_absorpt_correction_type multi-scan
_exptl_absorpt_process_details DENZO/SCALEPACK
_exptl_crystal_colour Colorless
_exptl_crystal_density_diffrn 1.392
_exptl_crystal_description Block
_exptl_crystal_F_000 3744
_exptl_crystal_size_max 0.400
_exptl_crystal_size_mid 0.220
_exptl_crystal_size_min 0.200
_refine_diff_density_max 0.835
_refine_diff_density_min -1.845
_refine_diff_density_rms 0.101
_refine_ls_extinction_method none
_refine_ls_goodness_of_fit_ref 1.225
_refine_ls_hydrogen_treatment constr
_refine_ls_matrix_type full
_refine_ls_number_parameters 585
_refine_ls_number_reflns 7611
_refine_ls_number_restraints 360
_refine_ls_restrained_S_all 1.198
_refine_ls_R_factor_all 0.0728
_refine_ls_R_factor_gt 0.0713
_refine_ls_shift/su_max 0.001
_refine_ls_shift/su_mean 0.000
_refine_ls_structure_factor_coef Fsqd
_refine_ls_weighting_details 'w=1/[\s^2^(Fo^2^)+(0.0001P)^2^+67.6524P] where P=(Fo^2^+2Fc^2^)/3'
_refine_ls_weighting_scheme calc
_refine_ls_wR_factor_gt 0.1551
_refine_ls_wR_factor_ref 0.1557
_reflns_Friedel_coverage 0.000
_reflns_number_gt 7402
_reflns_number_total 7611
_reflns_threshold_expression 'I > 2\s(I)'
_cod_data_source_file c5dt02789f2.cif
_cod_data_source_block tc368
_cod_depositor_comments 'Adding full bibliography for 7036288--7036291.cif.'
_cod_database_code 7036289
_shelx_shelxl_version_number 2014/7
_shelx_space_group_comment
;
The symmetry employed for this shelxl refinement is uniquely defined
by the following loop, which should always be used as a source of
symmetry information in preference to the above space-group names.
They are only intended as comments.
;
_shelx_estimated_absorpt_t_min 0.807
_shelx_estimated_absorpt_t_max 0.896

loop_
_space_group_symop_operation_xyz
'x, y, z'
'-x+1/2, -y, z+1/2'
'x+1/2, -y+1/2, -z'
'-x, y+1/2, -z+1/2'
'-x, -y, -z'
'x-1/2, y, -z-1/2'
'-x-1/2, y-1/2, z'
'x, -y-1/2, z-1/2'

loop_
_atom_site_label
_atom_site_type_symbol
_atom_site_fract_x
_atom_site_fract_y
_atom_site_fract_z
_atom_site_U_iso_or_equiv
_atom_site_adp_type
_atom_site_occupancy
_atom_site_site_symmetry_order
_atom_site_calc_flag
_atom_site_refinement_flags_posn
_atom_site_refinement_flags_adp
_atom_site_refinement_flags_occupancy
_atom_site_disorder_assembly
_atom_site_disorder_group
Pd1 Pd 0.94685(4) 0.33032(3) 0.14391(2) 0.02789(14) Uani 1 1 d . . . . .
P1 P 1.13083(12) 0.31120(9) 0.08707(4) 0.0297(3) Uani 1 1 d . . . . .
P2 P 0.84769(13) 0.33084(10) 0.18776(4) 0.0324(4) Uani 1 1 d . . . . .
N1 N 1.0469(4) 0.3631(3) 0.10664(12) 0.0316(11) Uani 1 1 d . . . . .
N2 N 0.9520(4) 0.4477(3) 0.15136(12) 0.0294(11) Uani 1 1 d . . . . .
N3 N 0.9273(4) 0.2099(3) 0.13649(14) 0.0397(13) Uani 1 1 d . . . . .
C1 C 0.9867(5) 0.4925(4) 0.12686(15) 0.0331(14) Uani 1 1 d . . . . .
C2 C 0.9816(6) 0.5747(4) 0.12835(18) 0.0447(17) Uani 1 1 d . . . . .
H2 H 1.0055 0.6063 0.1110 0.054 Uiso 1 1 calc R U . . .
C3 C 0.9412(6) 0.6104(5) 0.1555(2) 0.055(2) Uani 1 1 d . . . . .
H3 H 0.9363 0.6670 0.1567 0.066 Uiso 1 1 calc R U . . .
C4 C 0.9079(6) 0.5637(4) 0.18068(18) 0.0437(16) Uani 1 1 d . . . . .
H4 H 0.8802 0.5879 0.1994 0.052 Uiso 1 1 calc R U . . .
C5 C 0.9152(5) 0.4825(4) 0.17843(15) 0.0346(14) Uani 1 1 d . . . . .
C6 C 1.0263(5) 0.4479(4) 0.09845(15) 0.0363(14) Uani 1 1 d . . . . .
H6A H 0.9729 0.4507 0.0812 0.044 Uiso 1 1 calc R U . . .
H6B H 1.0925 0.4730 0.0906 0.044 Uiso 1 1 calc R U . . .
C7 C 0.8881(5) 0.4263(4) 0.20504(16) 0.0392(15) Uani 1 1 d . . . . .
H7A H 0.8297 0.4487 0.2181 0.047 Uiso 1 1 calc R U . . .
H7B H 0.9506 0.4185 0.2190 0.047 Uiso 1 1 calc R U . . .
C8 C 1.2355(5) 0.3735(4) 0.07180(15) 0.0328(13) Uani 1 1 d . . . . .
C9 C 1.3268(6) 0.3879(4) 0.08882(18) 0.0479(18) Uani 1 1 d . . . . .
H9 H 1.3391 0.3601 0.1082 0.058 Uiso 1 1 calc R U . . .
C10 C 1.4018(6) 0.4430(5) 0.0778(2) 0.058(2) Uani 1 1 d . . . . .
H10 H 1.4639 0.4529 0.0901 0.069 Uiso 1 1 calc R U . . .
C11 C 1.3870(6) 0.4823(4) 0.0501(2) 0.054(2) Uani 1 1 d . . . . .
H11 H 1.4390 0.5191 0.0427 0.065 Uiso 1 1 calc R U . . .
C12 C 1.2954(7) 0.4691(5) 0.0322(2) 0.062(2) Uani 1 1 d . . . . .
H12 H 1.2839 0.4972 0.0128 0.074 Uiso 1 1 calc R U . . .
C13 C 1.2214(6) 0.4144(5) 0.04315(19) 0.057(2) Uani 1 1 d . . . . .
H13 H 1.1595 0.4045 0.0308 0.068 Uiso 1 1 calc R U . . .
C14 C 1.1847(5) 0.2383(4) 0.11410(16) 0.0352(14) Uani 1 1 d . . . . .
C15 C 1.1951(5) 0.1566(4) 0.10592(16) 0.0397(15) Uani 1 1 d . . . . .
H15 H 1.1748 0.1383 0.0853 0.048 Uiso 1 1 calc R U . . .
C16 C 1.2349(6) 0.1041(4) 0.12810(19) 0.0487(18) Uani 1 1 d . . . . .
H16 H 1.2416 0.0491 0.1228 0.058 Uiso 1 1 calc R U . . .
C17 C 1.2651(6) 0.1301(4) 0.15796(19) 0.0502(19) Uani 1 1 d . . . . .
H17 H 1.2938 0.0931 0.1728 0.060 Uiso 1 1 calc R U . . .
C18 C 1.2541(6) 0.2097(5) 0.16645(18) 0.0525(19) Uani 1 1 d . . . . .
H18 H 1.2737 0.2271 0.1872 0.063 Uiso 1 1 calc R U . . .
C19 C 1.2145(5) 0.2633(4) 0.14460(16) 0.0404(15) Uani 1 1 d . . . . .
H19 H 1.2074 0.3180 0.1503 0.048 Uiso 1 1 calc R U . . .
C20A C 1.0716(17) 0.2578(15) 0.0540(5) 0.034(5) Uani 0.53(4) 1 d G U P A 1
C21A C 1.1281(17) 0.2132(15) 0.0318(5) 0.047(5) Uani 0.53(4) 1 d G U P A 1
H21A H 1.2031 0.2091 0.0334 0.057 Uiso 0.53(4) 1 calc R U P A 1
C22A C 1.075(2) 0.1747(12) 0.0071(4) 0.061(6) Uani 0.53(4) 1 d G U P A 1
H22A H 1.1136 0.1442 -0.0081 0.074 Uiso 0.53(4) 1 calc R U P A 1
C23A C 0.965(2) 0.1807(9) 0.0047(4) 0.060(6) Uani 0.53(4) 1 d G U P A 1
H23A H 0.9288 0.1543 -0.0121 0.071 Uiso 0.53(4) 1 calc R U P A 1
C24A C 0.9087(16) 0.2253(13) 0.0269(5) 0.060(5) Uani 0.53(4) 1 d G U P A 1
H24A H 0.8337 0.2294 0.0253 0.072 Uiso 0.53(4) 1 calc R U P A 1
C25A C 0.9619(17) 0.2639(15) 0.0516(5) 0.038(4) Uani 0.53(4) 1 d G U P A 1
H25A H 0.9232 0.2943 0.0668 0.046 Uiso 0.53(4) 1 calc R U P A 1
C20B C 1.084(2) 0.263(2) 0.0516(7) 0.042(6) Uani 0.47(4) 1 d G U P A 2
C21B C 1.1581(19) 0.2268(18) 0.0317(7) 0.051(6) Uani 0.47(4) 1 d G U P A 2
H21B H 1.2318 0.2343 0.0355 0.061 Uiso 0.47(4) 1 calc R U P A 2
C22B C 1.125(2) 0.1801(14) 0.0062(5) 0.065(6) Uani 0.47(4) 1 d G U P A 2
H22B H 1.1754 0.1556 -0.0074 0.078 Uiso 0.47(4) 1 calc R U P A 2
C23B C 1.017(3) 0.1691(14) 0.0006(4) 0.067(7) Uani 0.47(4) 1 d G U P A 2
H23B H 0.9940 0.1372 -0.0168 0.081 Uiso 0.47(4) 1 calc R U P A 2
C24B C 0.943(2) 0.2049(17) 0.0205(6) 0.058(6) Uani 0.47(4) 1 d G U P A 2
H24B H 0.8690 0.1974 0.0167 0.069 Uiso 0.47(4) 1 calc R U P A 2
C25B C 0.976(2) 0.2517(18) 0.0460(7) 0.048(5) Uani 0.47(4) 1 d G U P A 2
H25B H 0.9253 0.2761 0.0597 0.058 Uiso 0.47(4) 1 calc R U P A 2
C26A C 0.871(2) 0.2617(16) 0.2164(7) 0.037(5) Uani 0.48(4) 1 d G U P B 1
C27A C 0.7932(19) 0.2041(17) 0.2217(8) 0.058(6) Uani 0.48(4) 1 d G U P B 1
H27A H 0.7260 0.2085 0.2116 0.070 Uiso 0.48(4) 1 calc R U P B 1
C28A C 0.8141(16) 0.1399(14) 0.2419(7) 0.055(5) Uani 0.48(4) 1 d G U P B 1
H28A H 0.7612 0.1005 0.2455 0.066 Uiso 0.48(4) 1 calc R U P B 1
C29A C 0.912(2) 0.1334(13) 0.2567(6) 0.054(5) Uani 0.48(4) 1 d G U P B 1
H29A H 0.9267 0.0895 0.2704 0.065 Uiso 0.48(4) 1 calc R U P B 1
C30A C 0.9899(19) 0.1910(14) 0.2513(7) 0.071(6) Uani 0.48(4) 1 d G U P B 1
H30A H 1.0572 0.1865 0.2614 0.085 Uiso 0.48(4) 1 calc R U P B 1
C31A C 0.969(2) 0.2552(15) 0.2312(7) 0.063(7) Uani 0.48(4) 1 d G U P B 1
H31A H 1.0220 0.2946 0.2275 0.076 Uiso 0.48(4) 1 calc R U P B 1
C26B C 0.8805(19) 0.2462(12) 0.2152(6) 0.036(5) Uani 0.52(4) 1 d G U P B 2
C27B C 0.8081(17) 0.1875(14) 0.2240(7) 0.040(5) Uani 0.52(4) 1 d G U P B 2
H27B H 0.7352 0.1933 0.2186 0.048 Uiso 0.52(4) 1 calc R U P B 2
C28B C 0.8422(18) 0.1204(14) 0.2407(6) 0.058(6) Uani 0.52(4) 1 d G U P B 2
H28B H 0.7927 0.0803 0.2467 0.070 Uiso 0.52(4) 1 calc R U P B 2
C29B C 0.949(2) 0.1120(13) 0.2486(6) 0.064(6) Uani 0.52(4) 1 d G U P B 2
H29B H 0.9721 0.0661 0.2600 0.077 Uiso 0.52(4) 1 calc R U P B 2
C30B C 1.0212(17) 0.1707(13) 0.2398(6) 0.061(6) Uani 0.52(4) 1 d G U P B 2
H30B H 1.0940 0.1649 0.2452 0.074 Uiso 0.52(4) 1 calc R U P B 2
C31B C 0.9871(18) 0.2378(11) 0.2231(5) 0.047(5) Uani 0.52(4) 1 d G U P B 2
H31B H 1.0366 0.2779 0.2171 0.056 Uiso 0.52(4) 1 calc R U P B 2
C32 C 0.7071(5) 0.3361(4) 0.18129(15) 0.0376(15) Uani 1 1 d . . . . .
C33 C 0.6657(5) 0.3269(4) 0.15091(15) 0.0364(14) Uani 1 1 d . . . . .
H33 H 0.7116 0.3147 0.1336 0.044 Uiso 1 1 calc R U . . .
C34 C 0.5562(6) 0.3354(4) 0.14562(18) 0.0456(16) Uani 1 1 d . . . . .
H34 H 0.5283 0.3293 0.1247 0.055 Uiso 1 1 calc R U . . .
C35 C 0.4904(6) 0.3522(5) 0.1702(2) 0.056(2) Uani 1 1 d . . . . .
H35 H 0.4163 0.3571 0.1665 0.067 Uiso 1 1 calc R U . . .
C36 C 0.5296(6) 0.3621(7) 0.2004(2) 0.076(3) Uani 1 1 d . . . . .
H36 H 0.4826 0.3744 0.2174 0.091 Uiso 1 1 calc R U . . .
C37 C 0.6374(6) 0.3545(6) 0.20639(19) 0.064(2) Uani 1 1 d . . . . .
H37 H 0.6641 0.3616 0.2274 0.077 Uiso 1 1 calc R U . . .
C38 C 0.9804(6) 0.1564(4) 0.1544(2) 0.0528(19) Uani 1 1 d . . . . .
H38 H 1.0324 0.1747 0.1691 0.063 Uiso 1 1 calc R U . . .
C39 C 0.9608(8) 0.0754(5) 0.1518(3) 0.071(3) Uani 1 1 d . . . . .
H39 H 0.9997 0.0382 0.1644 0.085 Uiso 1 1 calc R U . . .
C40 C 0.8850(9) 0.0497(5) 0.1311(3) 0.080(3) Uani 1 1 d . . . . .
H40 H 0.8695 -0.0057 0.1296 0.096 Uiso 1 1 calc R U . . .
C41 C 0.8304(7) 0.1038(5) 0.1123(2) 0.068(3) Uani 1 1 d . . . . .
H41 H 0.7786 0.0860 0.0975 0.082 Uiso 1 1 calc R U . . .
C42 C 0.8526(6) 0.1844(4) 0.11560(19) 0.0465(17) Uani 1 1 d . . . . .
H42 H 0.8150 0.2222 0.1031 0.056 Uiso 1 1 calc R U . . .
F1 F 0.3018(4) 0.4831(3) 0.22408(12) 0.0745(14) Uani 1 1 d . . . . .
F2 F 0.2454(5) 0.4392(3) 0.17643(11) 0.0756(15) Uani 1 1 d . . . . .
F3 F 0.1317(4) 0.4502(4) 0.21797(17) 0.102(2) Uani 1 1 d . . . . .
F4 F 0.2581(5) 0.3544(3) 0.21826(12) 0.0873(18) Uani 1 1 d . . . . .
B1 B 0.2323(7) 0.4315(5) 0.2093(2) 0.047(2) Uani 1 1 d . . . . .
F5 F 0.7817(4) 0.4293(4) 0.09412(14) 0.101(2) Uani 1 1 d . . . . .
F6 F 0.7969(6) 0.4080(5) 0.04080(16) 0.125(3) Uani 1 1 d . . . . .
F7 F 0.6443(5) 0.4431(4) 0.06150(16) 0.112(2) Uani 1 1 d . . . . .
F8 F 0.7106(8) 0.3219(5) 0.07217(17) 0.140(3) Uani 1 1 d . . . . .
B2 B 0.7349(9) 0.3996(9) 0.0673(3) 0.074(3) Uani 1 1 d . . . . .

loop_
_atom_site_aniso_label
_atom_site_aniso_U_11
_atom_site_aniso_U_22
_atom_site_aniso_U_33
_atom_site_aniso_U_23
_atom_site_aniso_U_13
_atom_site_aniso_U_12
Pd1 0.0294(2) 0.0234(2) 0.0309(3) -0.00026(18) 0.00005(19) 0.00197(19)
P1 0.0303(8) 0.0304(8) 0.0285(8) -0.0027(6) -0.0006(6) 0.0024(6)
P2 0.0297(8) 0.0390(9) 0.0285(8) 0.0009(7) -0.0009(6) -0.0018(7)
N1 0.038(3) 0.024(2) 0.033(3) 0.003(2) 0.001(2) 0.002(2)
N2 0.026(3) 0.029(3) 0.033(3) -0.002(2) -0.004(2) 0.002(2)
N3 0.043(3) 0.026(3) 0.050(3) -0.002(2) 0.011(3) 0.002(2)
C1 0.028(3) 0.028(3) 0.043(4) -0.001(3) -0.004(3) 0.004(3)
C2 0.047(4) 0.029(3) 0.059(5) 0.005(3) 0.002(3) -0.005(3)
C3 0.050(4) 0.044(4) 0.070(5) -0.015(4) -0.002(4) 0.006(4)
C4 0.048(4) 0.034(4) 0.050(4) -0.009(3) -0.005(3) 0.005(3)
C5 0.030(3) 0.039(3) 0.035(3) -0.009(3) -0.006(3) -0.001(3)
C6 0.040(4) 0.031(3) 0.038(4) 0.007(3) 0.004(3) 0.001(3)
C7 0.042(4) 0.039(4) 0.036(4) -0.006(3) 0.001(3) -0.001(3)
C8 0.029(3) 0.031(3) 0.038(3) 0.001(3) 0.003(3) 0.000(3)
C9 0.042(4) 0.048(4) 0.054(4) 0.009(3) -0.011(3) -0.008(3)
C10 0.046(4) 0.055(5) 0.072(6) 0.005(4) -0.015(4) -0.015(4)
C11 0.047(4) 0.038(4) 0.077(6) -0.001(4) 0.017(4) -0.004(3)
C12 0.058(5) 0.071(6) 0.056(5) 0.022(4) 0.013(4) -0.001(4)
C13 0.039(4) 0.080(6) 0.051(5) 0.018(4) -0.003(3) -0.004(4)
C14 0.027(3) 0.036(3) 0.042(4) -0.001(3) -0.002(3) 0.006(3)
C15 0.042(4) 0.035(4) 0.042(4) -0.005(3) 0.001(3) 0.005(3)
C16 0.048(4) 0.037(4) 0.061(5) 0.001(3) 0.004(4) 0.010(3)
C17 0.047(4) 0.041(4) 0.062(5) 0.020(4) -0.007(4) 0.012(3)
C18 0.053(5) 0.062(5) 0.042(4) 0.009(4) -0.009(4) 0.003(4)
C19 0.043(4) 0.036(4) 0.042(4) -0.002(3) -0.002(3) 0.004(3)
C20A 0.045(10) 0.035(9) 0.021(8) 0.001(7) -0.004(8) -0.005(8)
C21A 0.058(11) 0.045(10) 0.039(8) -0.015(7) -0.008(9) 0.005(9)
C22A 0.065(15) 0.070(10) 0.050(9) -0.028(8) -0.012(11) 0.022(11)
C23A 0.065(14) 0.059(10) 0.054(10) -0.028(8) -0.012(11) -0.005(10)
C24A 0.065(12) 0.065(12) 0.049(11) -0.017(9) -0.002(9) -0.007(9)
C25A 0.040(8) 0.049(10) 0.026(8) -0.003(6) -0.004(6) -0.009(7)
C20B 0.043(10) 0.044(12) 0.039(12) -0.007(10) 0.003(10) -0.012(9)
C21B 0.058(11) 0.056(12) 0.039(9) -0.019(8) 0.005(9) -0.019(10)
C22B 0.066(15) 0.087(12) 0.043(9) -0.026(9) 0.000(11) -0.009(12)
C23B 0.059(16) 0.086(12) 0.057(11) -0.022(9) -0.016(11) -0.027(12)
C24B 0.058(12) 0.072(13) 0.043(11) -0.023(10) -0.016(10) -0.019(10)
C25B 0.055(12) 0.047(10) 0.044(11) -0.015(9) 0.004(10) -0.011(9)
C26A 0.037(9) 0.032(9) 0.042(10) 0.004(8) -0.008(8) -0.003(7)
C27A 0.053(11) 0.054(14) 0.067(11) 0.035(10) -0.021(9) 0.003(9)
C28A 0.046(11) 0.041(11) 0.077(11) 0.030(9) -0.021(10) -0.002(9)
C29A 0.052(12) 0.038(10) 0.072(12) 0.019(9) -0.017(10) 0.013(8)
C30A 0.055(11) 0.060(12) 0.099(15) 0.022(11) -0.044(11) 0.010(9)
C31A 0.060(12) 0.053(11) 0.076(15) 0.024(11) -0.023(11) -0.011(10)
C26B 0.044(10) 0.033(9) 0.031(9) 0.010(7) -0.011(8) -0.005(8)
C27B 0.039(9) 0.029(9) 0.053(9) 0.030(7) -0.020(7) -0.013(7)
C28B 0.042(11) 0.048(11) 0.084(11) 0.042(9) -0.028(10) -0.006(9)
C29B 0.057(12) 0.049(11) 0.087(13) 0.033(10) -0.033(10) 0.000(9)
C30B 0.063(12) 0.050(10) 0.071(12) 0.009(9) -0.032(9) 0.009(9)
C31B 0.050(10) 0.046(9) 0.045(10) 0.012(8) -0.024(8) -0.008(8)
C32 0.027(3) 0.048(4) 0.038(4) 0.003(3) 0.002(3) -0.005(3)
C33 0.040(4) 0.028(3) 0.041(4) 0.002(3) -0.001(3) 0.001(3)
C34 0.043(4) 0.038(4) 0.056(4) 0.001(3) -0.010(3) 0.001(3)
C35 0.034(4) 0.066(5) 0.068(5) 0.007(4) -0.001(4) 0.003(4)
C36 0.030(4) 0.144(10) 0.055(5) -0.002(5) 0.011(4) 0.011(5)
C37 0.037(4) 0.115(8) 0.041(4) -0.003(4) 0.001(3) 0.010(4)
C38 0.053(5) 0.033(4) 0.073(5) 0.011(3) 0.012(4) 0.007(3)
C39 0.064(6) 0.045(5) 0.105(8) 0.020(5) 0.031(6) 0.010(4)
C40 0.087(7) 0.023(4) 0.131(9) -0.007(5) 0.057(7) 0.000(4)
C41 0.072(6) 0.041(4) 0.092(7) -0.027(4) 0.019(5) -0.015(4)
C42 0.046(4) 0.031(4) 0.064(5) -0.009(3) 0.013(4) -0.003(3)
F1 0.068(3) 0.089(4) 0.066(3) -0.018(3) -0.017(3) 0.009(3)
F2 0.138(5) 0.044(3) 0.045(3) -0.003(2) -0.007(3) 0.009(3)
F3 0.050(3) 0.114(5) 0.143(6) -0.040(4) 0.003(3) 0.014(3)
F4 0.132(5) 0.057(3) 0.072(3) 0.015(3) 0.032(3) 0.029(3)
B1 0.060(6) 0.035(4) 0.047(5) -0.004(3) 0.001(4) 0.016(4)
F5 0.059(3) 0.167(6) 0.076(4) 0.008(4) -0.021(3) 0.000(4)
F6 0.112(5) 0.176(7) 0.087(5) 0.034(5) 0.024(4) 0.038(5)
F7 0.078(4) 0.140(6) 0.117(5) -0.044(4) -0.048(4) 0.045(4)
F8 0.229(10) 0.107(6) 0.083(5) 0.010(4) -0.009(5) -0.005(6)
B2 0.053(6) 0.119(11) 0.050(6) 0.005(6) -0.005(5) 0.011(6)

loop_
_atom_type_symbol
_atom_type_description
_atom_type_scat_dispersion_real
_atom_type_scat_dispersion_imag
_atom_type_scat_source
C C 0.0033 0.0016 'International Tables Vol C Tables 4.2.6.8 and 6.1.1.4'
H H 0.0000 0.0000 'International Tables Vol C Tables 4.2.6.8 and 6.1.1.4'
B B 0.0013 0.0007 'International Tables Vol C Tables 4.2.6.8 and 6.1.1.4'
F F 0.0171 0.0103 'International Tables Vol C Tables 4.2.6.8 and 6.1.1.4'
N N 0.0061 0.0033 'International Tables Vol C Tables 4.2.6.8 and 6.1.1.4'
P P 0.1023 0.0942 'International Tables Vol C Tables 4.2.6.8 and 6.1.1.4'
Pd Pd -0.9988 1.0072 'International Tables Vol C Tables 4.2.6.8 and 6.1.1.4'

loop_
_geom_angle_atom_site_label_1
_geom_angle_atom_site_label_2
_geom_angle_atom_site_label_3
_geom_angle
N2 Pd1 N3 175.0(2)
N2 Pd1 N1 80.70(19)
N3 Pd1 N1 102.5(2)
N2 Pd1 P2 83.38(15)
N3 Pd1 P2 93.54(16)
N1 Pd1 P2 163.84(14)
N1 P1 C20B 117.0(10)
N1 P1 C14 107.2(3)
C20B P1 C14 109.8(13)
N1 P1 C8 110.7(3)
C20B P1 C8 102.1(12)
C14 P1 C8 109.9(3)
N1 P1 C20A 112.9(7)
C14 P1 C20A 107.7(9)
C8 P1 C20A 108.4(9)
C26A P2 C32 108.1(10)
C26A P2 C7 105.6(11)
C32 P2 C7 107.0(3)
C32 P2 C26B 110.4(8)
C7 P2 C26B 110.8(8)
C26A P2 Pd1 119.2(12)
C32 P2 Pd1 115.5(2)
C7 P2 Pd1 100.1(2)
C26B P2 Pd1 112.5(9)
C6 N1 P1 121.2(4)
C6 N1 Pd1 108.6(4)
P1 N1 Pd1 130.2(3)
C1 N2 C5 120.7(5)
C1 N2 Pd1 116.1(4)
C5 N2 Pd1 122.9(4)
C38 N3 C42 119.7(6)
C38 N3 Pd1 120.6(5)
C42 N3 Pd1 119.4(5)
N2 C1 C2 120.4(6)
N2 C1 C6 116.1(5)
C2 C1 C6 123.4(6)
C1 C2 C3 119.1(7)
C1 C2 H2 120.4
C3 C2 H2 120.4
C4 C3 C2 119.8(7)
C4 C3 H3 120.1
C2 C3 H3 120.1
C5 C4 C3 119.4(7)
C5 C4 H4 120.3
C3 C4 H4 120.3
N2 C5 C4 120.5(6)
N2 C5 C7 115.6(5)
C4 C5 C7 123.9(6)
N1 C6 C1 110.6(5)
N1 C6 H6A 109.5
C1 C6 H6A 109.5
N1 C6 H6B 109.5
C1 C6 H6B 109.5
H6A C6 H6B 108.1
C5 C7 P2 108.5(4)
C5 C7 H7A 110.0
P2 C7 H7A 110.0
C5 C7 H7B 110.0
P2 C7 H7B 110.0
H7A C7 H7B 108.4
C9 C8 C13 117.9(6)
C9 C8 P1 122.0(5)
C13 C8 P1 119.8(5)
C8 C9 C10 120.6(7)
C8 C9 H9 119.7
C10 C9 H9 119.7
C11 C10 C9 120.8(7)
C11 C10 H10 119.6
C9 C10 H10 119.6
C10 C11 C12 120.1(7)
C10 C11 H11 120.0
C12 C11 H11 120.0
C13 C12 C11 119.0(7)
C13 C12 H12 120.5
C11 C12 H12 120.5
C12 C13 C8 121.6(7)
C12 C13 H13 119.2
C8 C13 H13 119.2
C19 C14 C15 119.1(6)
C19 C14 P1 118.4(5)
C15 C14 P1 122.5(5)
C16 C15 C14 119.2(6)
C16 C15 H15 120.4
C14 C15 H15 120.4
C15 C16 C17 120.9(7)
C15 C16 H16 119.6
C17 C16 H16 119.6
C16 C17 C18 120.6(7)
C16 C17 H17 119.7
C18 C17 H17 119.7
C19 C18 C17 119.5(7)
C19 C18 H18 120.3
C17 C18 H18 120.3
C18 C19 C14 120.8(6)
C18 C19 H19 119.6
C14 C19 H19 119.6
C21A C20A C25A 120.0
C21A C20A P1 124.5(12)
C25A C20A P1 115.5(12)
C22A C21A C20A 120.0
C22A C21A H21A 120.0
C20A C21A H21A 120.0
C21A C22A C23A 120.0
C21A C22A H22A 120.0
C23A C22A H22A 120.0
C22A C23A C24A 120.0
C22A C23A H23A 120.0
C24A C23A H23A 120.0
C25A C24A C23A 120.0
C25A C24A H24A 120.0
C23A C24A H24A 120.0
C24A C25A C20A 120.0
C24A C25A H25A 120.0
C20A C25A H25A 120.0
C21B C20B C25B 120.0
C21B C20B P1 118.1(15)
C25B C20B P1 121.4(15)
C20B C21B C22B 120.0
C20B C21B H21B 120.0
C22B C21B H21B 120.0
C23B C22B C21B 120.0
C23B C22B H22B 120.0
C21B C22B H22B 120.0
C24B C23B C22B 120.0
C24B C23B H23B 120.0
C22B C23B H23B 120.0
C23B C24B C25B 120.0
C23B C24B H24B 120.0
C25B C24B H24B 120.0
C24B C25B C20B 120.0
C24B C25B H25B 120.0
C20B C25B H25B 120.0
C27A C26A C31A 120.0
C27A C26A P2 117.9(16)
C31A C26A P2 121.5(16)
C28A C27A C26A 120.0
C28A C27A H27A 120.0
C26A C27A H27A 120.0
C29A C28A C27A 120.0
C29A C28A H28A 120.0
C27A C28A H28A 120.0
C28A C29A C30A 120.0
C28A C29A H29A 120.0
C30A C29A H29A 120.0
C31A C30A C29A 120.0
C31A C30A H30A 120.0
C29A C30A H30A 120.0
C30A C31A C26A 120.0
C30A C31A H31A 120.0
C26A C31A H31A 120.0
C27B C26B C31B 120.0
C27B C26B P2 123.5(12)
C31B C26B P2 115.9(12)
C26B C27B C28B 120.0
C26B C27B H27B 120.0
C28B C27B H27B 120.0
C29B C28B C27B 120.0
C29B C28B H28B 120.0
C27B C28B H28B 120.0
C28B C29B C30B 120.0
C28B C29B H29B 120.0
C30B C29B H29B 120.0
C31B C30B C29B 120.0
C31B C30B H30B 120.0
C29B C30B H30B 120.0
C30B C31B C26B 120.0
C30B C31B H31B 120.0
C26B C31B H31B 120.0
C33 C32 C37 118.6(6)
C33 C32 P2 120.3(5)
C37 C32 P2 121.0(5)
C32 C33 C34 120.2(6)
C32 C33 H33 119.9
C34 C33 H33 119.9
C35 C34 C33 120.2(7)
C35 C34 H34 119.9
C33 C34 H34 119.9
C34 C35 C36 120.6(7)
C34 C35 H35 119.7
C36 C35 H35 119.7
C35 C36 C37 120.6(8)
C35 C36 H36 119.7
C37 C36 H36 119.7
C36 C37 C32 119.8(7)
C36 C37 H37 120.1
C32 C37 H37 120.1
N3 C38 C39 121.4(9)
N3 C38 H38 119.3
C39 C38 H38 119.3
C40 C39 C38 119.0(9)
C40 C39 H39 120.5
C38 C39 H39 120.5
C39 C40 C41 120.4(8)
C39 C40 H40 119.8
C41 C40 H40 119.8
C42 C41 C40 118.7(9)
C42 C41 H41 120.7
C40 C41 H41 120.7
N3 C42 C41 120.8(8)
N3 C42 H42 119.6
C41 C42 H42 119.6
F3 B1 F1 109.3(6)
F3 B1 F4 111.2(8)
F1 B1 F4 108.3(7)
F3 B1 F2 110.8(7)
F1 B1 F2 108.2(7)
F4 B1 F2 109.1(6)
F8 B2 F6 110.7(11)
F8 B2 F5 108.8(9)
F6 B2 F5 112.7(10)
F8 B2 F7 110.3(10)
F6 B2 F7 106.1(9)
F5 B2 F7 108.1(10)

loop_
_geom_bond_atom_site_label_1
_geom_bond_atom_site_label_2
_geom_bond_distance
Pd1 N2 1.989(5)
Pd1 N3 2.053(5)
Pd1 N1 2.081(5)
Pd1 P2 2.2225(16)
P1 N1 1.595(5)
P1 C20B 1.794(16)
P1 C14 1.798(6)
P1 C8 1.799(6)
P1 C20A 1.810(13)
P2 C26A 1.692(18)
P2 C32 1.795(6)
P2 C7 1.826(7)
P2 C26B 1.871(17)
N1 C6 1.482(7)
N2 C1 1.344(8)
N2 C5 1.357(8)
N3 C38 1.345(9)
N3 C42 1.355(9)
C1 C2 1.378(9)
C1 C6 1.491(9)
C2 C3 1.381(10)
C2 H2 0.9500
C3 C4 1.379(11)
C3 H3 0.9500
C4 C5 1.365(9)
C4 H4 0.9500
C5 C7 1.498(9)
C6 H6A 0.9900
C6 H6B 0.9900
C7 H7A 0.9900
C7 H7B 0.9900
C8 C9 1.375(9)
C8 C13 1.393(9)
C9 C10 1.397(10)
C9 H9 0.9500
C10 C11 1.350(11)
C10 H10 0.9500
C11 C12 1.393(11)
C11 H11 0.9500
C12 C13 1.385(11)
C12 H12 0.9500
C13 H13 0.9500
C14 C19 1.397(9)
C14 C15 1.414(9)
C15 C16 1.374(9)
C15 H15 0.9500
C16 C17 1.379(11)
C16 H16 0.9500
C17 C18 1.386(10)
C17 H17 0.9500
C18 C19 1.375(9)
C18 H18 0.9500
C19 H19 0.9500
C20A C21A 1.3900
C20A C25A 1.3900
C21A C22A 1.3900
C21A H21A 0.9500
C22A C23A 1.3900
C22A H22A 0.9500
C23A C24A 1.3900
C23A H23A 0.9500
C24A C25A 1.3900
C24A H24A 0.9500
C25A H25A 0.9500
C20B C21B 1.3900
C20B C25B 1.3900
C21B C22B 1.3900
C21B H21B 0.9500
C22B C23B 1.3900
C22B H22B 0.9500
C23B C24B 1.3900
C23B H23B 0.9500
C24B C25B 1.3900
C24B H24B 0.9500
C25B H25B 0.9500
C26A C27A 1.3900
C26A C31A 1.3900
C27A C28A 1.3900
C27A H27A 0.9500
C28A C29A 1.3900
C28A H28A 0.9500
C29A C30A 1.3900
C29A H29A 0.9500
C30A C31A 1.3900
C30A H30A 0.9500
C31A H31A 0.9500
C26B C27B 1.3900
C26B C31B 1.3900
C27B C28B 1.3900
C27B H27B 0.9500
C28B C29B 1.3900
C28B H28B 0.9500
C29B C30B 1.3900
C29B H29B 0.9500
C30B C31B 1.3900
C30B H30B 0.9500
C31B H31B 0.9500
C32 C33 1.385(9)
C32 C37 1.404(10)
C33 C34 1.405(9)
C33 H33 0.9500
C34 C35 1.353(11)
C34 H34 0.9500
C35 C36 1.369(12)
C35 H35 0.9500
C36 C37 1.387(11)
C36 H36 0.9500
C37 H37 0.9500
C38 C39 1.380(11)
C38 H38 0.9500
C39 C40 1.360(14)
C39 H39 0.9500
C40 C41 1.384(14)
C40 H40 0.9500
C41 C42 1.382(10)
C41 H41 0.9500
C42 H42 0.9500
F1 B1 1.376(10)
F2 B1 1.394(9)
F3 B1 1.356(10)
F4 B1 1.382(9)
F5 B2 1.365(12)
F6 B2 1.363(12)
F7 B2 1.375(12)
F8 B2 1.351(15)
